data_8104596
loop_
_publ_author_name
'Velcheva, Vyara'
'Hegetschweiler, Kaspar'
'Gencheva, Galina'

_publ_section_title
;
 Crystal structure of all-cis-2,4,6-trihydroxycyclohexane-
 1,3,5-triaminium chloride sulfate, C6H18ClN3O7S
;
_journal_issue 6
_journal_name_full 'Zeitschrift f\"ur Kristallographie - New Crystal Structures'
_journal_page_first 1319
_journal_page_last 1321
_journal_paper_doi 10.1515/ncrs-2021-0324
_journal_volume 236
_journal_year 2021
_chemical_absolute_configuration ad
_chemical_formula_moiety '1(Cl), O4 S1, C6 H18 N3 O3'
_chemical_formula_sum 'C6 H18 Cl N3 O7 S'
_chemical_formula_weight 311.74
_chemical_name_systematic 'all-<i>cis</i> -2,4,6-trihydroxycyclohexane-1,3,5-triaminium chloride sulfate'
_space_group_crystal_system trigonal
_space_group_IT_number 159
_space_group_name_Hall 'P 3 -2c'
_space_group_name_H-M_alt 'P 3 1 c'
_atom_sites_solution_hydrogens geom
_atom_sites_solution_primary dual
_cell_angle_alpha 90
_cell_angle_beta 90
_cell_angle_gamma 120
_cell_formula_units_Z 2
_cell_length_a 8.3990(14)
_cell_length_b 8.3990(14)
_cell_length_c 9.6208(17)
_cell_measurement_reflns_used 1167
_cell_measurement_temperature 300.15
_cell_measurement_theta_max 25.03
_cell_measurement_theta_min 2.80
_cell_volume 587.76(17)
_computing_cell_refinement 'SAINT v8.34A (Bruker, 2013)'
_computing_data_reduction 'SAINT v8.34A (Bruker, 2013)'
_computing_molecular_graphics 'Olex2 1.3 (Dolomanov et al., 2009)'
_computing_publication_material 'Olex2 1.3 (Dolomanov et al., 2009)'
_computing_structure_refinement 'SHELXL 2018/3 (Sheldrick, 2015)'
_computing_structure_solution 'SHELXT 2014/5 (Sheldrick, 2014)'
_diffrn_ambient_temperature 300.15
_diffrn_measured_fraction_theta_full 0.997
_diffrn_measured_fraction_theta_max 0.997
_diffrn_measurement_device_type 'Bruker APEX-II CCD'
_diffrn_measurement_method '\f and \w scans'
_diffrn_radiation_type MoK\a
_diffrn_radiation_wavelength 0.71073
_diffrn_reflns_av_R_equivalents 0.0455
_diffrn_reflns_av_unetI/netI 0.0580
_diffrn_reflns_Laue_measured_fraction_full 0.997
_diffrn_reflns_Laue_measured_fraction_max 0.997
_diffrn_reflns_limit_h_max 6
_diffrn_reflns_limit_h_min -10
_diffrn_reflns_limit_k_max 7
_diffrn_reflns_limit_k_min -8
_diffrn_reflns_limit_l_max 11
_diffrn_reflns_limit_l_min -11
_diffrn_reflns_number 1923
_diffrn_reflns_point_group_measured_fraction_full 0.992
_diffrn_reflns_point_group_measured_fraction_max 0.991
_diffrn_reflns_theta_full 25.242
_diffrn_reflns_theta_max 25.737
_diffrn_reflns_theta_min 2.800
_diffrn_source_current 1.0
_diffrn_source_power 0.04971
_diffrn_source_voltage 49.71
_diffrn_standards_number 0
_exptl_absorpt_coefficient_mu 0.536
_exptl_absorpt_correction_T_max 0.7453
_exptl_absorpt_correction_T_min 0.4569
_exptl_absorpt_correction_type multi-scan
_exptl_absorpt_process_details
'SADABS-2014/5 (Bruker,2014/5) was used for absorption correction. wR2(int) was 0.1885 before and 0.0803 after correction. The Ratio of minimum to maximum transmission is 0.6130. The \l/2 correction factor is 0.00150.'
_exptl_crystal_colour 'clear colourless'
_exptl_crystal_colour_lustre clear
_exptl_crystal_colour_primary colourless
_exptl_crystal_density_diffrn 1.761
_exptl_crystal_description prism
_exptl_crystal_F_000 328
_exptl_crystal_size_max 0.45
_exptl_crystal_size_mid 0.07
_exptl_crystal_size_min 0.05
_refine_diff_density_max 0.762
_refine_diff_density_min -0.392
_refine_diff_density_rms 0.086
_refine_ls_abs_structure_details
;
 Flack x determined using 265 quotients [(I+)-(I-)]/[(I+)+(I-)]
 (Parsons, Flack and Wagner, Acta Cryst. B69 (2013) 249-259).
;
_refine_ls_abs_structure_Flack -0.08(11)
_refine_ls_extinction_coef .
_refine_ls_extinction_method none
_refine_ls_goodness_of_fit_ref 1.127
_refine_ls_hydrogen_treatment constr
_refine_ls_matrix_type full
_refine_ls_number_parameters 57
_refine_ls_number_reflns 753
_refine_ls_number_restraints 1
_refine_ls_restrained_S_all 1.126
_refine_ls_R_factor_all 0.0595
_refine_ls_R_factor_gt 0.0497
_refine_ls_shift/su_max 0.000
_refine_ls_shift/su_mean 0.000
_refine_ls_structure_factor_coef Fsqd
_refine_ls_weighting_details 'w=1/[\s^2^(Fo^2^)+(0.0614P)^2^+0.7962P] where P=(Fo^2^+2Fc^2^)/3'
_refine_ls_weighting_scheme calc
_refine_ls_wR_factor_gt 0.1336
_refine_ls_wR_factor_ref 0.1404
_reflns_Friedel_coverage 0.966
_reflns_Friedel_fraction_full 0.986
_reflns_Friedel_fraction_max 0.984
_reflns_number_gt 648
_reflns_number_total 753
_reflns_threshold_expression 'I > 2\s(I)'
_cod_data_source_file suppl_j_ncrs-2021-0324_suppl.cif
_cod_data_source_block taci2
_cod_original_cell_volume 587.8(2)
_cod_database_code 8104596
_shelx_space_group_comment
;
The symmetry employed for this shelxl refinement is uniquely defined
by the following loop, which should always be used as a source of
symmetry information in preference to the above space-group names.
They are only intended as comments.
;
_olex2_refinement_description
;
1.a Ternary CH refined with riding coordinates:
 C2(H2), C1(H1D)
1.b Idealised Me refined as rotating group:
 N1(H1A,H1B,H1C)
1.c Idealised tetrahedral OH refined as rotating group:
 O1(H1)
;
_olex2_submission_special_instructions 'No special instructions were received'

loop_
_space_group_symop_operation_xyz
'x, y, z'
'-y, x-y, z'
'-x+y, -x, z'
'y, x, z+1/2'
'x-y, -y, z+1/2'
'-x, -x+y, z+1/2'

loop_
_atom_site_label
_atom_site_type_symbol
_atom_site_fract_x
_atom_site_fract_y
_atom_site_fract_z
_atom_site_U_iso_or_equiv
_atom_site_adp_type
_atom_site_occupancy
_atom_site_site_symmetry_order
_atom_site_calc_flag
_atom_site_refinement_flags_posn
_atom_site_refinement_flags_adp
_atom_site_refinement_flags_occupancy
_atom_site_disorder_assembly
_atom_site_disorder_group
Cl1 Cl 0.666667 0.333333 0.1949(5) 0.0319(11) Uani 1 3 d S T P . .
S1 S 0.666667 1.333333 0.6444(3) 0.0215(8) Uani 1 3 d S T P . .
O1 O 0.7954(8) 0.9966(7) 0.5153(7) 0.0272(14) Uani 1 1 d . . . . .
H1 H 0.743824 1.054749 0.534496 0.041 Uiso 1 1 calc R U . . .
O2S O 0.5753(8) 1.1402(6) 0.5971(7) 0.0306(13) Uani 1 1 d . . . . .
O3S O 0.666667 1.333333 0.8028(10) 0.026(2) Uani 1 3 d S T P . .
N1 N 0.6599(8) 0.6608(8) 0.3708(7) 0.0237(15) Uani 1 1 d . . . . .
H1A H 0.651569 0.563658 0.326896 0.028 Uiso 1 1 calc R U . . .
H1B H 0.560576 0.669403 0.352483 0.028 Uiso 1 1 calc R U . . .
H1C H 0.667730 0.648046 0.461927 0.028 Uiso 1 1 calc R U . . .
C2 C 0.8202(10) 0.9990(11) 0.3714(10) 0.0207(15) Uani 1 1 d . . . . .
H2 H 0.716462 1.000265 0.325758 0.025 Uiso 1 1 calc R U . . .
C1 C 0.8266(11) 0.8302(11) 0.3223(8) 0.0206(16) Uani 1 1 d . . . . .
H1D H 0.825454 0.829876 0.220471 0.025 Uiso 1 1 calc R U . . .

loop_
_atom_site_aniso_label
_atom_site_aniso_U_11
_atom_site_aniso_U_22
_atom_site_aniso_U_33
_atom_site_aniso_U_23
_atom_site_aniso_U_13
_atom_site_aniso_U_12
Cl1 0.0150(9) 0.0150(9) 0.066(3) 0.000 0.000 0.0075(5)
S1 0.0211(11) 0.0211(11) 0.0224(16) 0.000 0.000 0.0105(5)
O1 0.028(3) 0.028(3) 0.029(3) 0.003(3) 0.006(3) 0.016(2)
O2S 0.030(3) 0.021(3) 0.035(3) -0.008(2) -0.006(2) 0.009(3)
O3S 0.024(4) 0.024(4) 0.028(5) 0.000 0.000 0.0122(19)
N1 0.016(3) 0.017(3) 0.033(4) 0.006(3) -0.003(3) 0.005(3)
C2 0.019(4) 0.022(4) 0.023(4) 0.005(3) 0.002(3) 0.012(3)
C1 0.021(4) 0.018(4) 0.021(4) 0.003(3) 0.001(3) 0.008(3)

loop_
_atom_type_symbol
_atom_type_description
_atom_type_scat_dispersion_real
_atom_type_scat_dispersion_imag
_atom_type_scat_source
C C 0.0033 0.0016 'International Tables Vol C Tables 4.2.6.8 and 6.1.1.4'
H H 0.0000 0.0000 'International Tables Vol C Tables 4.2.6.8 and 6.1.1.4'
Cl Cl 0.1484 0.1585 'International Tables Vol C Tables 4.2.6.8 and 6.1.1.4'
N N 0.0061 0.0033 'International Tables Vol C Tables 4.2.6.8 and 6.1.1.4'
O O 0.0106 0.0060 'International Tables Vol C Tables 4.2.6.8 and 6.1.1.4'
S S 0.1246 0.1234 'International Tables Vol C Tables 4.2.6.8 and 6.1.1.4'

loop_
_geom_angle_atom_site_label_1
_geom_angle_atom_site_label_2
_geom_angle_atom_site_label_3
_geom_angle
_geom_angle_site_symmetry_1
_geom_angle_site_symmetry_3
O2S S1 O2S 110.9(3) 2_775 .
O2S S1 O2S 110.9(3) 2_775 3_575
O2S S1 O2S 111.0(3) . 3_575
O2S S1 O3S 107.9(3) 2_775 .
O2S S1 O3S 107.9(3) 3_575 .
O2S S1 O3S 107.9(3) . .
C2 O1 H1 109.5 . .
H1A N1 H1B 109.5 . .
H1A N1 H1C 109.5 . .
H1B N1 H1C 109.5 . .
C1 N1 H1A 109.5 . .
C1 N1 H1B 109.5 . .
C1 N1 H1C 109.5 . .
O1 C2 H2 108.5 . .
O1 C2 C1 111.6(6) . .
O1 C2 C1 112.3(7) . 3_675
C1 C2 H2 108.5 3_675 .
C1 C2 H2 108.5 . .
C1 C2 C1 107.4(7) . 3_675
N1 C1 C2 109.8(6) . .
N1 C1 C2 108.3(5) . 2_765
N1 C1 H1D 107.9 . .
C2 C1 C2 114.8(7) . 2_765
C2 C1 H1D 107.9 2_765 .
C2 C1 H1D 107.9 . .

loop_
_geom_bond_atom_site_label_1
_geom_bond_atom_site_label_2
_geom_bond_distance
_geom_bond_site_symmetry_2
S1 O2S 1.477(5) 2_775
S1 O2S 1.477(5) 3_575
S1 O2S 1.477(5) .
S1 O3S 1.524(10) .
O1 H1 0.8200 .
O1 C2 1.399(9) .
N1 H1A 0.8900 .
N1 H1B 0.8900 .
N1 H1C 0.8900 .
N1 C1 1.486(10) .
C2 H2 0.9800 .
C2 C1 1.576(13) 3_675
C2 C1 1.521(13) .
C1 H1D 0.9800 .

loop_
_geom_hbond_atom_site_label_D
_geom_hbond_atom_site_label_H
_geom_hbond_atom_site_label_A
_geom_hbond_distance_DH
_geom_hbond_distance_HA
_geom_hbond_distance_DA
_geom_hbond_angle_DHA
_geom_hbond_site_symmetry_A
_geom_hbond_publ_flag
O1 H1 O2S 0.82 1.97 2.779(9) 166.9 . yes
N1 H1A Cl1 0.89 2.37 3.254(7) 172.3 . yes
N1 H1B O3S 0.89 1.96 2.844(6) 174.7 4_454 yes
N1 H1C O2S 0.89 2.08 2.780(9) 134.6 3_565 yes

loop_
_geom_torsion_atom_site_label_1
_geom_torsion_atom_site_label_2
_geom_torsion_atom_site_label_3
_geom_torsion_atom_site_label_4
_geom_torsion
_geom_torsion_site_symmetry_1
_geom_torsion_site_symmetry_2
_geom_torsion_site_symmetry_3
_geom_torsion_site_symmetry_4
O1 C2 C1 N1 54.3(7) . . . .
O1 C2 C1 C2 -68.0(8) . . . 2_765
C1 C2 C1 N1 177.7(5) 3_675 . . .
C1 C2 C1 C2 55.5(10) 3_675 . . 2_765
